data_4024920
loop_
_publ_author_name
'Gon-Ann Lee'
'Wen-Chieh Wang'
'Shih-Fen Jiang'
'Chih-Yi Chang'
'Ru-Ting Tsai'

_publ_section_title
;
The Crossed [2+2] Cycloaddition of 1-Phenylcyclopropene and
1-Bromo-2-phenylcyclopropene
;
_journal_name_full 'Journal of Organic Chemistry'
_journal_page_first 7994
_journal_page_last 7997
_journal_paper_doi 10.1021/jo901636k
_journal_volume 74
_journal_year 2009
_chemical_formula_moiety 'C18 H13 Br'
_chemical_formula_sum 'C18 H13 Br'
_chemical_formula_weight 309.19
_chemical_name_systematic
;
 ?
;
_space_group_IT_number 2
_symmetry_cell_setting triclinic
_symmetry_space_group_name_Hall '-P 1'
_symmetry_space_group_name_H-M 'P -1'
_atom_sites_solution_hydrogens geom
_atom_sites_solution_primary direct
_atom_sites_solution_secondary difmap
_audit_creation_method SHELXL-97
_cell_angle_alpha 84.253(2)
_cell_angle_beta 79.546(2)
_cell_angle_gamma 77.971(2)
_cell_formula_units_Z 2
_cell_length_a 7.2730(2)
_cell_length_b 9.7040(3)
_cell_length_c 10.5070(4)
_cell_measurement_reflns_used 5591
_cell_measurement_temperature 293(2)
_cell_measurement_theta_max 25.028
_cell_measurement_theta_min 1.958
_cell_volume 711.73(4)
_computing_cell_refinement 'HKL Scalepack (Otwinowski & Minor 1997)'
_computing_data_collection 'Collect (Nonius BV, 1997-2000)'
_computing_data_reduction 'HKL Denzo and Scalepack'
_computing_molecular_graphics 'Ortep-3 for Windows (Farrugia, 1997)'
_computing_publication_material 'WinGX publication routines (Farrugia, 1999)'
_computing_structure_refinement 'SHELXL-97 (Sheldrick, 1997)'
_computing_structure_solution 'SHELXS-97 (Sheldrick, 1997)'
_diffrn_ambient_temperature 293(2)
_diffrn_measured_fraction_theta_full 0.993
_diffrn_measured_fraction_theta_max 0.993
_diffrn_measurement_device_type KappaCCD
_diffrn_measurement_method 'CCD rotation images, thick slices'
_diffrn_radiation_monochromator graphite
_diffrn_radiation_source 'fine-focus sealed tube'
_diffrn_radiation_type MoK\a
_diffrn_radiation_wavelength 0.71073
_diffrn_reflns_av_R_equivalents 0.0606
_diffrn_reflns_av_sigmaI/netI 0.0613
_diffrn_reflns_limit_h_max 8
_diffrn_reflns_limit_h_min -8
_diffrn_reflns_limit_k_max 10
_diffrn_reflns_limit_k_min -11
_diffrn_reflns_limit_l_max 12
_diffrn_reflns_limit_l_min -12
_diffrn_reflns_number 7354
_diffrn_reflns_theta_full 25.02
_diffrn_reflns_theta_max 25.02
_diffrn_reflns_theta_min 1.98
_exptl_absorpt_coefficient_mu 2.870
_exptl_absorpt_correction_T_max 0.8638
_exptl_absorpt_correction_T_min 0.6512
_exptl_absorpt_correction_type multi-scan
_exptl_absorpt_process_details
;
 ?
;
_exptl_crystal_colour colorless
_exptl_crystal_density_diffrn 1.443
_exptl_crystal_density_method 'not measured'
_exptl_crystal_description prism
_exptl_crystal_F_000 312
_exptl_crystal_size_max 0.16
_exptl_crystal_size_mid 0.1
_exptl_crystal_size_min 0.05
_refine_diff_density_max 1.149
_refine_diff_density_min -0.538
_refine_diff_density_rms 0.102
_refine_ls_extinction_coef 0.023(6)
_refine_ls_extinction_expression Fc^*^=kFc[1+0.001xFc^2^\l^3^/sin(2\q)]^-1/4^
_refine_ls_extinction_method SHELXL
_refine_ls_goodness_of_fit_ref 1.067
_refine_ls_hydrogen_treatment fixed
_refine_ls_matrix_type full
_refine_ls_number_parameters 173
_refine_ls_number_reflns 2503
_refine_ls_number_restraints 0
_refine_ls_restrained_S_all 1.067
_refine_ls_R_factor_all 0.0990
_refine_ls_R_factor_gt 0.0609
_refine_ls_shift/su_max 0.000
_refine_ls_shift/su_mean 0.000
_refine_ls_structure_factor_coef Fsqd
_refine_ls_weighting_details 'calc w=1/[\s^2^(Fo^2^)+(0.1025P)^2^+0.4547P] where P=(Fo^2^+2Fc^2^)/3'
_refine_ls_weighting_scheme calc
_refine_ls_wR_factor_gt 0.1595
_refine_ls_wR_factor_ref 0.1945
_reflns_number_gt 1675
_reflns_number_total 2503
_reflns_threshold_expression >2sigma(I)
_cod_data_source_file jo901636k_si_006.cif
_cod_data_source_block 11
_cod_database_code 4024920

loop_
_symmetry_equiv_pos_as_xyz
'x, y, z'
'-x, -y, -z'

loop_
_atom_site_label
_atom_site_type_symbol
_atom_site_fract_x
_atom_site_fract_y
_atom_site_fract_z
_atom_site_U_iso_or_equiv
_atom_site_adp_type
_atom_site_occupancy
_atom_site_symmetry_multiplicity
_atom_site_calc_flag
_atom_site_refinement_flags
_atom_site_disorder_assembly
_atom_site_disorder_group
Br1 Br 0.23210(10) 0.44333(8) 0.68769(7) 0.0856(4) Uani 1 1 d . . .
C1 C 0.2604(8) 0.6067(7) 0.5764(6) 0.0635(15) Uani 1 1 d . . .
C2 C 0.3083(10) 0.7206(8) 0.6232(6) 0.0763(19) Uani 1 1 d . . .
H2 H 0.3302 0.7159 0.7110 0.092 Uiso 1 1 d R . .
C3 C 0.3261(9) 0.8371(8) 0.5414(6) 0.0746(19) Uani 1 1 d . . .
H3 H 0.3579 0.9150 0.5766 0.090 Uiso 1 1 d R . .
C4 C 0.2903(8) 0.8489(6) 0.4134(6) 0.0583(15) Uani 1 1 d . . .
C5 C 0.2370(8) 0.7325(6) 0.3688(5) 0.0546(14) Uani 1 1 d . . .
C6 C 0.2239(8) 0.6137(6) 0.4518(6) 0.0614(15) Uani 1 1 d . . .
H6 H 0.1926 0.5315 0.4238 0.074 Uiso 1 1 d R . .
C7 C 0.1885(8) 0.7332(6) 0.2361(5) 0.0548(14) Uani 1 1 d . . .
C8 C 0.0465(9) 0.8351(7) 0.1917(7) 0.0685(16) Uani 1 1 d . . .
H8 H -0.0277 0.9104 0.2427 0.082 Uiso 1 1 d R . .
C9 C -0.0067(10) 0.8250(8) 0.0741(7) 0.080(2) Uani 1 1 d . . .
H9 H -0.1049 0.8952 0.0426 0.096 Uiso 1 1 d R . .
C10 C 0.0809(11) 0.7141(9) -0.0027(7) 0.081(2) Uani 1 1 d . . .
H10 H 0.0362 0.7138 -0.0944 0.097 Uiso 1 1 d R . .
C11 C 0.2220(11) 0.6149(8) 0.0405(6) 0.0755(19) Uani 1 1 d . . .
H11 H 0.2822 0.5362 -0.0107 0.091 Uiso 1 1 d R . .
C12 C 0.2760(9) 0.6235(7) 0.1567(6) 0.0636(15) Uani 1 1 d . . .
H12 H 0.3764 0.5516 0.1835 0.076 Uiso 1 1 d R . .
C13 C 0.3154(9) 0.9768(7) 0.3297(6) 0.0638(16) Uani 1 1 d . . .
C14 C 0.4521(10) 0.9712(7) 0.2167(6) 0.0702(17) Uani 1 1 d . . .
H14 H 0.5310 0.8820 0.1934 0.084 Uiso 1 1 d R . .
C15 C 0.4784(11) 1.0915(7) 0.1384(7) 0.0761(18) Uani 1 1 d . . .
H15 H 0.5862 1.0809 0.0602 0.091 Uiso 1 1 d R . .
C16 C 0.3711(10) 1.2190(7) 0.1709(7) 0.0770(19) Uani 1 1 d . . .
H16 H 0.3740 1.2948 0.1131 0.092 Uiso 1 1 d R . .
C17 C 0.2361(11) 1.2283(7) 0.2784(9) 0.084(2) Uani 1 1 d . . .
H17 H 0.1562 1.3197 0.2906 0.101 Uiso 1 1 d R . .
C18 C 0.2084(9) 1.1092(7) 0.3614(8) 0.078(2) Uani 1 1 d . . .
H18 H 0.1219 1.1163 0.4423 0.093 Uiso 1 1 d R . .

loop_
_atom_site_aniso_label
_atom_site_aniso_U_11
_atom_site_aniso_U_22
_atom_site_aniso_U_33
_atom_site_aniso_U_23
_atom_site_aniso_U_13
_atom_site_aniso_U_12
Br1 0.0747(6) 0.0981(7) 0.0818(6) 0.0204(4) -0.0161(4) -0.0213(4)
C1 0.051(3) 0.078(4) 0.060(4) 0.005(3) -0.007(3) -0.017(3)
C2 0.072(4) 0.109(6) 0.054(3) -0.003(4) -0.009(3) -0.032(4)
C3 0.071(4) 0.094(5) 0.068(4) -0.023(4) -0.003(3) -0.035(4)
C4 0.045(3) 0.061(4) 0.069(4) -0.012(3) 0.002(3) -0.016(3)
C5 0.045(3) 0.053(3) 0.066(3) -0.009(3) -0.004(3) -0.009(3)
C6 0.051(3) 0.059(4) 0.074(4) -0.010(3) -0.009(3) -0.010(3)
C7 0.049(3) 0.051(3) 0.065(3) 0.002(3) -0.006(3) -0.017(3)
C8 0.066(4) 0.060(4) 0.080(4) 0.005(3) -0.011(3) -0.017(3)
C9 0.070(4) 0.079(5) 0.088(5) 0.026(4) -0.025(4) -0.014(4)
C10 0.091(5) 0.092(5) 0.063(4) 0.010(4) -0.019(4) -0.026(5)
C11 0.089(5) 0.081(5) 0.061(4) -0.014(3) -0.010(3) -0.024(4)
C12 0.067(4) 0.057(4) 0.066(4) -0.004(3) -0.012(3) -0.010(3)
C13 0.055(4) 0.061(4) 0.080(4) -0.021(3) -0.006(3) -0.018(3)
C14 0.074(4) 0.056(4) 0.077(4) -0.015(3) 0.010(3) -0.017(3)
C15 0.079(5) 0.064(4) 0.084(4) -0.008(3) -0.001(3) -0.020(4)
C16 0.076(5) 0.060(4) 0.098(5) -0.002(4) -0.013(4) -0.020(4)
C17 0.071(5) 0.052(4) 0.129(6) -0.018(4) -0.019(5) -0.005(3)
C18 0.057(4) 0.070(5) 0.105(5) -0.030(4) 0.009(4) -0.018(3)

loop_
_atom_type_symbol
_atom_type_description
_atom_type_scat_dispersion_real
_atom_type_scat_dispersion_imag
_atom_type_scat_source
C C 0.0033 0.0016 'International Tables Vol C Tables 4.2.6.8 and 6.1.1.4'
H H 0.0000 0.0000 'International Tables Vol C Tables 4.2.6.8 and 6.1.1.4'
Br Br -0.2901 2.4595 'International Tables Vol C Tables 4.2.6.8 and 6.1.1.4'
Li Li -0.0003 0.0001 'International Tables Vol C Tables 4.2.6.8 and 6.1.1.4'

loop_
_geom_angle_atom_site_label_1
_geom_angle_atom_site_label_2
_geom_angle_atom_site_label_3
_geom_angle
_geom_angle_site_symmetry_1
_geom_angle_site_symmetry_3
_geom_angle_publ_flag
C6 C1 C2 120.5(6) . . ?
C6 C1 Br1 119.7(5) . . ?
C2 C1 Br1 119.8(5) . . ?
C3 C2 C1 118.5(6) . . ?
C2 C3 C4 122.9(6) . . ?
C3 C4 C5 117.5(6) . . ?
C3 C4 C13 120.0(5) . . ?
C5 C4 C13 122.5(5) . . ?
C6 C5 C4 119.0(5) . . ?
C6 C5 C7 118.1(5) . . ?
C4 C5 C7 122.9(5) . . ?
C1 C6 C5 121.6(5) . . ?
C8 C7 C12 117.5(6) . . ?
C8 C7 C5 122.0(5) . . ?
C12 C7 C5 120.3(5) . . ?
C9 C8 C7 120.4(6) . . ?
C8 C9 C10 121.1(7) . . ?
C11 C10 C9 118.4(6) . . ?
C10 C11 C12 121.2(7) . . ?
C11 C12 C7 121.4(6) . . ?
C18 C13 C14 117.1(6) . . ?
C18 C13 C4 121.5(6) . . ?
C14 C13 C4 121.4(6) . . ?
C15 C14 C13 121.7(6) . . ?
C16 C15 C14 120.0(7) . . ?
C17 C16 C15 120.0(7) . . ?
C16 C17 C18 121.5(7) . . ?
C13 C18 C17 119.6(6) . . ?

loop_
_geom_bond_atom_site_label_1
_geom_bond_atom_site_label_2
_geom_bond_distance
_geom_bond_site_symmetry_2
_geom_bond_publ_flag
Br1 C1 1.897(6) . ?
C1 C6 1.374(8) . ?
C1 C2 1.384(9) . ?
C2 C3 1.364(10) . ?
C3 C4 1.405(9) . ?
C4 C5 1.414(8) . ?
C4 C13 1.471(9) . ?
C5 C6 1.383(8) . ?
C5 C7 1.498(8) . ?
C7 C8 1.385(9) . ?
C7 C12 1.392(8) . ?
C8 C9 1.378(10) . ?
C9 C10 1.385(10) . ?
C10 C11 1.362(10) . ?
C11 C12 1.364(8) . ?
C13 C18 1.393(9) . ?
C13 C14 1.401(9) . ?
C14 C15 1.385(9) . ?
C15 C16 1.357(10) . ?
C16 C17 1.353(10) . ?
C17 C18 1.402(11) . ?

loop_
_cod_related_entry_id
_cod_related_entry_database
_cod_related_entry_code
1 ChemSpider 14468936
